data_1549084
loop_
_publ_author_name
'Kaese, Thomas'
'Trageser, Timo'
'Budy, Hendrik'
'Bolte, Michael'
'Lerner, Hans-Wolfram'
'Wagner, Matthias'

_publ_section_title
;
 A redox-active diborane platform performs C(sp<sup>3</sup>)-H activation
 and nucleophilic substitution reactions.
;
_journal_issue 15
_journal_name_full 'Chemical science'
_journal_page_first 3881
_journal_page_last 3891
_journal_paper_doi 10.1039/c8sc00743h
_journal_volume 9
_journal_year 2018
_chemical_formula_moiety 'C66 H98 B2 Li2 O7'
_chemical_formula_sum 'C66 H98 B2 Li2 O7'
_chemical_formula_weight 1038.94
_space_group_crystal_system monoclinic
_space_group_IT_number 14
_space_group_name_Hall '-P 2ybc'
_space_group_name_H-M_alt 'P 1 21/c 1'
_symmetry_space_group_name_Hall '-P 2ybc'
_symmetry_space_group_name_H-M 'P 1 21/c 1'
_atom_sites_solution_hydrogens mixed
_audit_creation_method SHELXL-2016/6
_audit_update_record
;
2018-01-26 deposited with the CCDC.
2018-03-19 downloaded from the CCDC.
;
_cell_angle_alpha 90
_cell_angle_beta 101.393(5)
_cell_angle_gamma 90
_cell_formula_units_Z 4
_cell_length_a 12.9451(8)
_cell_length_b 18.3459(7)
_cell_length_c 27.0962(17)
_cell_measurement_reflns_used 25981
_cell_measurement_temperature 173(2)
_cell_measurement_theta_max 25.63
_cell_measurement_theta_min 1.89
_cell_volume 6308.3(6)
_computing_cell_refinement 'X-Area (Stoe & Cie, 2001)'
_computing_data_collection 'X-Area (Stoe & Cie, 2001)'
_computing_data_reduction 'X-Area (Stoe & Cie, 2001)'
_computing_molecular_graphics 'XP in SHELXTL-Plus (Sheldrick, 2008)'
_computing_structure_refinement 'SHELXL-2016/6 (Sheldrick, 2016)'
_diffrn_ambient_temperature 173(2)
_diffrn_measured_fraction_theta_full 1.000
_diffrn_measured_fraction_theta_max 1.000
_diffrn_measurement_device_type 'STOE IPDS II two-circle-diffractometer'
_diffrn_measurement_method \w
_diffrn_radiation_type MoK\a
_diffrn_radiation_wavelength 0.71073
_diffrn_reflns_av_R_equivalents 0.0915
_diffrn_reflns_av_unetI/netI 0.0819
_diffrn_reflns_Laue_measured_fraction_full 1.000
_diffrn_reflns_Laue_measured_fraction_max 1.000
_diffrn_reflns_limit_h_max 15
_diffrn_reflns_limit_h_min -15
_diffrn_reflns_limit_k_max 21
_diffrn_reflns_limit_k_min -21
_diffrn_reflns_limit_l_max 32
_diffrn_reflns_limit_l_min -32
_diffrn_reflns_number 59630
_diffrn_reflns_point_group_measured_fraction_full 1.000
_diffrn_reflns_point_group_measured_fraction_max 1.000
_diffrn_reflns_theta_full 25.000
_diffrn_reflns_theta_max 25.027
_diffrn_reflns_theta_min 1.893
_diffrn_source 'Genix 3D I\mS microfocus X-ray source'
_exptl_absorpt_coefficient_mu 0.068
_exptl_absorpt_correction_T_max 1.000
_exptl_absorpt_correction_T_min 0.732
_exptl_absorpt_correction_type multi-scan
_exptl_absorpt_process_details 'X-Area (Stoe & Cie, 2001)'
_exptl_crystal_colour orange
_exptl_crystal_density_diffrn 1.094
_exptl_crystal_description plate
_exptl_crystal_F_000 2264
_exptl_crystal_size_max 0.240
_exptl_crystal_size_mid 0.190
_exptl_crystal_size_min 0.040
_refine_diff_density_max 0.306
_refine_diff_density_min -0.212
_refine_diff_density_rms 0.041
_refine_ls_extinction_method none
_refine_ls_goodness_of_fit_ref 1.134
_refine_ls_hydrogen_treatment mixed
_refine_ls_matrix_type full
_refine_ls_number_parameters 764
_refine_ls_number_reflns 11144
_refine_ls_number_restraints 72
_refine_ls_restrained_S_all 1.145
_refine_ls_R_factor_all 0.1447
_refine_ls_R_factor_gt 0.0785
_refine_ls_shift/su_max 0.000
_refine_ls_shift/su_mean 0.000
_refine_ls_structure_factor_coef Fsqd
_refine_ls_weighting_details 'w=1/[\s^2^(Fo^2^)+(0.0654P)^2^] where P=(Fo^2^+2Fc^2^)/3'
_refine_ls_weighting_scheme calc
_refine_ls_wR_factor_gt 0.1585
_refine_ls_wR_factor_ref 0.1797
_reflns_Friedel_coverage 0.000
_reflns_number_gt 6198
_reflns_number_total 11144
_reflns_threshold_expression 'I > 2\s(I)'
_cod_data_source_file c8sc00743h2.cif
_cod_data_source_block wa2374
_cod_depositor_comments 'Adding full bibliography for 1549081--1549089.cif.'
_cod_database_code 1549084
_shelx_shelxl_version_number 2016/6
_shelx_space_group_comment
; 
The symmetry employed for this shelxl refinement is uniquely defined 
by the following loop, which should always be used as a source of 
symmetry information in preference to the above space-group names. 
They are only intended as comments. 
;
_shelx_estimated_absorpt_t_min 0.984
_shelx_estimated_absorpt_t_max 0.997

loop_
_space_group_symop_operation_xyz
'x, y, z'
'-x, y+1/2, -z+1/2'
'-x, -y, -z'
'x, -y-1/2, z-1/2'

loop_
_atom_site_label
_atom_site_type_symbol
_atom_site_fract_x
_atom_site_fract_y
_atom_site_fract_z
_atom_site_U_iso_or_equiv
_atom_site_adp_type
_atom_site_occupancy
_atom_site_site_symmetry_order
_atom_site_calc_flag
_atom_site_refinement_flags_posn
_atom_site_refinement_flags_adp
_atom_site_refinement_flags_occupancy
_atom_site_disorder_assembly
_atom_site_disorder_group
Li1 Li 0.2047(5) 0.4021(3) 0.4840(3) 0.0678(18) Uani 1 1 d . . . . .
B1 B 0.1076(3) 0.2983(2) 0.50083(15) 0.0440(9) Uani 1 1 d . . . . .
H1 H 0.092(2) 0.3540(17) 0.4746(11) 0.051(9) Uiso 1 1 d . . . . .
B2 B 0.2513(3) 0.27504(19) 0.51978(13) 0.0366(8) Uani 1 1 d . . . . .
C1 C 0.0651(2) 0.30687(18) 0.55261(14) 0.0476(8) Uani 1 1 d . . . . .
C2 C 0.0403(3) 0.3115(2) 0.59368(14) 0.0522(9) Uani 1 1 d . . . . .
C3 C 0.0225(3) 0.3146(2) 0.64566(15) 0.0666(11) Uani 1 1 d . . . . .
C4 C -0.0925(3) 0.3026(3) 0.64827(17) 0.0871(14) Uani 1 1 d . . . . .
H4A H -0.100731 0.305138 0.683416 0.131 Uiso 1 1 calc R U . . .
H4B H -0.135863 0.340458 0.628664 0.131 Uiso 1 1 calc R U . . .
H4C H -0.115142 0.254593 0.634395 0.131 Uiso 1 1 calc R U . . .
C5 C 0.0552(4) 0.3889(3) 0.6691(2) 0.112(2) Uani 1 1 d . . . . .
H5A H 0.042967 0.390186 0.703600 0.168 Uiso 1 1 calc R U . . .
H5B H 0.130216 0.397077 0.669445 0.168 Uiso 1 1 calc R U . . .
H5C H 0.013537 0.427201 0.649149 0.168 Uiso 1 1 calc R U . . .
C6 C 0.0908(5) 0.2566(4) 0.67714(19) 0.120(2) Uani 1 1 d . . . . .
H6A H 0.079421 0.258234 0.711831 0.180 Uiso 1 1 calc R U . . .
H6B H 0.071369 0.208286 0.662798 0.180 Uiso 1 1 calc R U . . .
H6C H 0.165193 0.266046 0.676953 0.180 Uiso 1 1 calc R U . . .
C11 C 0.0613(2) 0.22842(16) 0.46733(11) 0.0369(7) Uani 1 1 d . . . . .
C12 C 0.0917(2) 0.15745(16) 0.48400(11) 0.0342(7) Uani 1 1 d . . . . .
C13 C 0.0544(2) 0.09759(17) 0.45442(12) 0.0412(8) Uani 1 1 d . . . . .
H13 H 0.077049 0.050139 0.465766 0.049 Uiso 1 1 calc R U . . .
C14 C -0.0152(2) 0.10548(18) 0.40854(12) 0.0444(8) Uani 1 1 d . . . . .
H14 H -0.040133 0.063556 0.389226 0.053 Uiso 1 1 calc R U . . .
C15 C -0.0486(2) 0.17441(18) 0.39081(12) 0.0451(8) Uani 1 1 d . . . . .
C16 C -0.0087(3) 0.23389(18) 0.42104(12) 0.0444(8) Uani 1 1 d . . . . .
H16 H -0.030760 0.281266 0.409277 0.053 Uiso 1 1 calc R U . . .
C17 C -0.1278(3) 0.1852(2) 0.34056(13) 0.0592(10) Uani 1 1 d . . . . .
C18 C -0.1666(13) 0.1185(7) 0.3131(6) 0.093(5) Uani 0.489(16) 1 d . U P A 1
H18A H -0.215951 0.131413 0.282018 0.140 Uiso 0.489(16) 1 calc R U P A 1
H18B H -0.107041 0.091448 0.304723 0.140 Uiso 0.489(16) 1 calc R U P A 1
H18C H -0.202645 0.088069 0.334148 0.140 Uiso 0.489(16) 1 calc R U P A 1
C19 C -0.2247(10) 0.2310(12) 0.3501(5) 0.113(6) Uani 0.489(16) 1 d . U P A 1
H19A H -0.199438 0.275658 0.368414 0.169 Uiso 0.489(16) 1 calc R U P A 1
H19B H -0.269653 0.243791 0.317727 0.169 Uiso 0.489(16) 1 calc R U P A 1
H19C H -0.265297 0.202165 0.370000 0.169 Uiso 0.489(16) 1 calc R U P A 1
C20 C -0.0730(13) 0.2365(10) 0.3061(5) 0.092(5) Uani 0.489(16) 1 d . U P A 1
H20A H -0.047426 0.280802 0.324700 0.139 Uiso 0.489(16) 1 calc R U P A 1
H20B H -0.013612 0.210654 0.296559 0.139 Uiso 0.489(16) 1 calc R U P A 1
H20C H -0.124246 0.249568 0.275658 0.139 Uiso 0.489(16) 1 calc R U P A 1
C18' C -0.1058(13) 0.1233(7) 0.3024(4) 0.085(4) Uani 0.511(16) 1 d . U P A 2
H18D H -0.109225 0.075228 0.317785 0.127 Uiso 0.511(16) 1 calc R U P A 2
H18E H -0.159057 0.126178 0.271207 0.127 Uiso 0.511(16) 1 calc R U P A 2
H18F H -0.035646 0.130425 0.294661 0.127 Uiso 0.511(16) 1 calc R U P A 2
C19' C -0.2366(8) 0.1682(11) 0.3505(4) 0.100(5) Uani 0.511(16) 1 d . U P A 2
H19D H -0.235781 0.120212 0.366442 0.149 Uiso 0.511(16) 1 calc R U P A 2
H19E H -0.256357 0.205366 0.372943 0.149 Uiso 0.511(16) 1 calc R U P A 2
H19F H -0.287790 0.168159 0.318626 0.149 Uiso 0.511(16) 1 calc R U P A 2
C20' C -0.1224(13) 0.2550(8) 0.3172(6) 0.087(4) Uani 0.511(16) 1 d . U P A 2
H20D H -0.050766 0.263114 0.311596 0.131 Uiso 0.511(16) 1 calc R U P A 2
H20E H -0.172121 0.256139 0.284789 0.131 Uiso 0.511(16) 1 calc R U P A 2
H20F H -0.140688 0.293347 0.339106 0.131 Uiso 0.511(16) 1 calc R U P A 2
C21 C 0.2382(2) 0.20288(16) 0.55280(11) 0.0328(7) Uani 1 1 d . . . . .
C22 C 0.1627(2) 0.14849(16) 0.53439(11) 0.0350(7) Uani 1 1 d . . . . .
C23 C 0.1506(3) 0.08913(17) 0.56427(12) 0.0436(8) Uani 1 1 d . . . . .
H23 H 0.098395 0.053711 0.551861 0.052 Uiso 1 1 calc R U . . .
C24 C 0.2125(3) 0.07994(18) 0.61171(12) 0.0487(8) Uani 1 1 d . . . . .
H24 H 0.202617 0.038313 0.631118 0.058 Uiso 1 1 calc R U . . .
C25 C 0.2888(2) 0.13098(18) 0.63119(11) 0.0415(8) Uani 1 1 d . . . . .
C26 C 0.2978(2) 0.19134(17) 0.60117(10) 0.0350(7) Uani 1 1 d . . . . .
H26 H 0.348169 0.227453 0.614544 0.042 Uiso 1 1 calc R U . . .
C27 C 0.3617(3) 0.11854(18) 0.68284(12) 0.0483(8) Uani 1 1 d . . . . .
C28 C 0.4304(3) 0.1847(2) 0.70068(13) 0.0701(12) Uani 1 1 d . . . . .
H28A H 0.472615 0.197017 0.675549 0.105 Uiso 1 1 calc R U . . .
H28B H 0.385412 0.226190 0.705137 0.105 Uiso 1 1 calc R U . . .
H28C H 0.477280 0.173431 0.732809 0.105 Uiso 1 1 calc R U . . .
C29 C 0.2969(3) 0.1007(2) 0.72264(13) 0.0688(11) Uani 1 1 d . . . . .
H29A H 0.252219 0.058224 0.711805 0.103 Uiso 1 1 calc R U . . .
H29B H 0.344436 0.089776 0.754664 0.103 Uiso 1 1 calc R U . . .
H29C H 0.252568 0.142535 0.726992 0.103 Uiso 1 1 calc R U . . .
C30 C 0.4350(3) 0.0539(2) 0.67786(14) 0.0687(11) Uani 1 1 d . . . . .
H30A H 0.476671 0.065167 0.652334 0.103 Uiso 1 1 calc R U . . .
H30B H 0.482309 0.045185 0.710296 0.103 Uiso 1 1 calc R U . . .
H30C H 0.392531 0.010149 0.667800 0.103 Uiso 1 1 calc R U . . .
C31 C 0.3079(2) 0.26314(17) 0.47166(11) 0.0381(7) Uani 1 1 d . . . . .
C32 C 0.3879(2) 0.31649(17) 0.47198(11) 0.0425(8) Uani 1 1 d . . . . .
C33 C 0.4485(3) 0.31881(19) 0.43464(12) 0.0512(9) Uani 1 1 d . . . . .
H33 H 0.500714 0.355423 0.435466 0.061 Uiso 1 1 calc R U . . .
C34 C 0.4321(3) 0.2677(2) 0.39667(13) 0.0561(9) Uani 1 1 d . . . . .
H34 H 0.472872 0.269746 0.371146 0.067 Uiso 1 1 calc R U . . .
C35 C 0.3566(3) 0.21295(19) 0.39503(12) 0.0487(8) Uani 1 1 d . . . . .
C36 C 0.2956(2) 0.21236(18) 0.43235(11) 0.0423(8) Uani 1 1 d . . . . .
H36 H 0.243288 0.175681 0.430927 0.051 Uiso 1 1 calc R U . . .
C37 C 0.3387(3) 0.1570(2) 0.35191(13) 0.0582(10) Uani 1 1 d . . . . .
C38 C 0.3465(10) 0.0791(5) 0.3725(4) 0.078(3) Uani 0.582(15) 1 d . U P B 1
H38A H 0.417216 0.070878 0.392623 0.117 Uiso 0.582(15) 1 calc R U P B 1
H38B H 0.294066 0.072014 0.393696 0.117 Uiso 0.582(15) 1 calc R U P B 1
H38C H 0.333218 0.044444 0.344443 0.117 Uiso 0.582(15) 1 calc R U P B 1
C39 C 0.4200(12) 0.1630(8) 0.3177(5) 0.114(5) Uani 0.582(15) 1 d . U P B 1
H39A H 0.417915 0.212241 0.303503 0.172 Uiso 0.582(15) 1 calc R U P B 1
H39B H 0.490578 0.153194 0.337413 0.172 Uiso 0.582(15) 1 calc R U P B 1
H39C H 0.403257 0.127375 0.290312 0.172 Uiso 0.582(15) 1 calc R U P B 1
C40 C 0.2274(10) 0.1656(6) 0.3213(4) 0.093(4) Uani 0.582(15) 1 d . U P B 1
H40A H 0.218503 0.214949 0.307253 0.139 Uiso 0.582(15) 1 calc R U P B 1
H40B H 0.215561 0.129922 0.293854 0.139 Uiso 0.582(15) 1 calc R U P B 1
H40C H 0.176409 0.157492 0.343107 0.139 Uiso 0.582(15) 1 calc R U P B 1
C38' C 0.275(2) 0.0946(10) 0.3637(7) 0.116(7) Uani 0.418(15) 1 d . U P B 2
H38D H 0.311774 0.070696 0.394573 0.174 Uiso 0.418(15) 1 calc R U P B 2
H38E H 0.206265 0.112213 0.368602 0.174 Uiso 0.418(15) 1 calc R U P B 2
H38F H 0.264951 0.059690 0.335823 0.174 Uiso 0.418(15) 1 calc R U P B 2
C39' C 0.4454(10) 0.1290(9) 0.3431(6) 0.091(5) Uani 0.418(15) 1 d . U P B 2
H39D H 0.487657 0.170135 0.335234 0.136 Uiso 0.418(15) 1 calc R U P B 2
H39E H 0.482814 0.104317 0.373471 0.136 Uiso 0.418(15) 1 calc R U P B 2
H39F H 0.433801 0.094575 0.314829 0.136 Uiso 0.418(15) 1 calc R U P B 2
C40' C 0.2848(16) 0.1959(9) 0.3043(4) 0.089(5) Uani 0.418(15) 1 d . U P B 2
H40D H 0.328735 0.236732 0.297540 0.134 Uiso 0.418(15) 1 calc R U P B 2
H40E H 0.274851 0.161715 0.275974 0.134 Uiso 0.418(15) 1 calc R U P B 2
H40F H 0.216165 0.214237 0.308753 0.134 Uiso 0.418(15) 1 calc R U P B 2
C41 C 0.3283(2) 0.33898(16) 0.54811(11) 0.0362(7) Uani 1 1 d . . . . .
C42 C 0.3990(2) 0.36181(17) 0.51725(11) 0.0391(7) Uani 1 1 d . . . . .
C43 C 0.4721(2) 0.41718(18) 0.53240(12) 0.0469(8) Uani 1 1 d . . . . .
H43 H 0.516057 0.433685 0.510464 0.056 Uiso 1 1 calc R U . . .
C44 C 0.4801(3) 0.44778(18) 0.57940(13) 0.0493(9) Uani 1 1 d . . . . .
H44 H 0.531156 0.484749 0.589694 0.059 Uiso 1 1 calc R U . . .
C45 C 0.4151(2) 0.42612(17) 0.61265(12) 0.0410(8) Uani 1 1 d . . . . .
C46 C 0.3394(2) 0.37292(17) 0.59561(11) 0.0386(7) Uani 1 1 d . . . . .
H46 H 0.292964 0.358860 0.617041 0.046 Uiso 1 1 calc R U . . .
C47 C 0.4361(3) 0.45678(18) 0.66613(12) 0.0497(9) Uani 1 1 d . . . . .
C48 C 0.4521(3) 0.5404(2) 0.66554(14) 0.0641(11) Uani 1 1 d . . . . .
H48A H 0.509951 0.551835 0.648290 0.096 Uiso 1 1 calc R U . . .
H48B H 0.387270 0.563734 0.647766 0.096 Uiso 1 1 calc R U . . .
H48C H 0.469406 0.558628 0.700200 0.096 Uiso 1 1 calc R U . . .
C49 C 0.3462(3) 0.4425(2) 0.69315(13) 0.0666(11) Uani 1 1 d . . . . .
H49A H 0.363406 0.463200 0.727135 0.100 Uiso 1 1 calc R U . . .
H49B H 0.281723 0.465349 0.674452 0.100 Uiso 1 1 calc R U . . .
H49C H 0.335194 0.389885 0.695325 0.100 Uiso 1 1 calc R U . . .
C50 C 0.5368(3) 0.4210(2) 0.69586(15) 0.0725(12) Uani 1 1 d . . . . .
H50A H 0.595318 0.430055 0.678583 0.109 Uiso 1 1 calc R U . . .
H50B H 0.553613 0.441901 0.729805 0.109 Uiso 1 1 calc R U . . .
H50C H 0.525696 0.368417 0.698155 0.109 Uiso 1 1 calc R U . . .
O51 O 0.1726(2) 0.49316(14) 0.51493(12) 0.0741(8) Uani 1 1 d . . . . .
C52 C 0.2249(5) 0.5607(3) 0.5158(2) 0.116(2) Uani 1 1 d . . . . .
H52A H 0.208067 0.583862 0.482124 0.140 Uiso 1 1 calc R U . . .
H52B H 0.302104 0.553520 0.524947 0.140 Uiso 1 1 calc R U . . .
C53 C 0.1888(5) 0.6081(3) 0.5537(2) 0.1027(17) Uani 1 1 d . . . . .
H53A H 0.249407 0.632959 0.575089 0.123 Uiso 1 1 calc R U . . .
H53B H 0.138801 0.645479 0.536879 0.123 Uiso 1 1 calc R U . . .
C54 C 0.1365(4) 0.5591(2) 0.58430(19) 0.0930(15) Uani 1 1 d . . . . .
H54A H 0.183452 0.548625 0.617036 0.112 Uiso 1 1 calc R U . . .
H54B H 0.070600 0.581242 0.590606 0.112 Uiso 1 1 calc R U . . .
C55 C 0.1138(4) 0.4921(3) 0.5543(2) 0.0925(15) Uani 1 1 d . . . . .
H55A H 0.133673 0.448957 0.576053 0.111 Uiso 1 1 calc R U . . .
H55B H 0.037492 0.489183 0.539814 0.111 Uiso 1 1 calc R U . . .
O61 O 0.1978(3) 0.42770(15) 0.41330(11) 0.0877(10) Uani 1 1 d . . . . .
C62 C 0.1822(18) 0.3711(5) 0.3746(3) 0.101(5) Uani 0.79(3) 1 d . . P C 1
H62A H 0.250472 0.349184 0.371382 0.121 Uiso 0.79(3) 1 calc R U P C 1
H62B H 0.135743 0.332059 0.383021 0.121 Uiso 0.79(3) 1 calc R U P C 1
C62' C 0.119(3) 0.3830(17) 0.3753(9) 0.056(8) Uani 0.21(3) 1 d . . P C 2
H62C H 0.133066 0.330197 0.379603 0.067 Uiso 0.21(3) 1 calc R U P C 2
H62D H 0.045441 0.392645 0.379321 0.067 Uiso 0.21(3) 1 calc R U P C 2
C63 C 0.1339(5) 0.4068(3) 0.32842(18) 0.1067(18) Uani 1 1 d . . . . .
H63A H 0.057087 0.412991 0.326012 0.128 Uiso 0.79(3) 1 calc R U P C 1
H63B H 0.146696 0.379811 0.298566 0.128 Uiso 0.79(3) 1 calc R U P C 1
H63C H 0.064982 0.412074 0.305166 0.128 Uiso 0.21(3) 1 calc R U P C 2
H63D H 0.176096 0.370461 0.313999 0.128 Uiso 0.21(3) 1 calc R U P C 2
C64 C 0.1893(6) 0.4775(3) 0.3340(2) 0.130(2) Uani 1 1 d . . . . .
H64A H 0.144278 0.516280 0.315542 0.156 Uiso 1 1 calc R U . . .
H64B H 0.255504 0.474662 0.321053 0.156 Uiso 1 1 calc R U . . .
C65 C 0.2119(5) 0.4924(3) 0.38974(19) 0.116(2) Uani 1 1 d . . . . .
H65A H 0.285091 0.510017 0.400793 0.139 Uiso 1 1 calc R U . . .
H65B H 0.163173 0.530045 0.398016 0.139 Uiso 1 1 calc R U . . .
Li2 Li 0.7109(4) 0.1180(3) 0.5782(2) 0.0523(14) Uani 1 1 d . . . . .
O71 O 0.79449(18) 0.09242(14) 0.64258(9) 0.0598(7) Uani 1 1 d . . . . .
C72 C 0.8967(3) 0.0580(3) 0.64947(18) 0.0870(15) Uani 1 1 d . . . . .
H72A H 0.944894 0.086868 0.632995 0.104 Uiso 1 1 calc R U . . .
H72B H 0.890407 0.008362 0.634786 0.104 Uiso 1 1 calc R U . . .
C73 C 0.9366(5) 0.0545(4) 0.7043(2) 0.128(2) Uani 1 1 d . . . . .
H73A H 0.961954 0.004721 0.714144 0.154 Uiso 1 1 calc R U . . .
H73B H 0.996060 0.088896 0.714102 0.154 Uiso 1 1 calc R U . . .
C74 C 0.8515(6) 0.0738(4) 0.72894(19) 0.124(2) Uani 1 1 d . . . . .
H74A H 0.876550 0.107428 0.757362 0.149 Uiso 1 1 calc R U . . .
H74B H 0.821997 0.029703 0.742068 0.149 Uiso 1 1 calc R U . . .
C75 C 0.7710(4) 0.1097(3) 0.69034(15) 0.0776(13) Uani 1 1 d . . . . .
H75A H 0.699799 0.091741 0.692395 0.093 Uiso 1 1 calc R U . . .
H75B H 0.772822 0.163103 0.695542 0.093 Uiso 1 1 calc R U . . .
O81 O 0.73652(18) 0.22117(14) 0.55870(10) 0.0609(7) Uani 1 1 d . . . . .
O82 O 0.57239(18) 0.16707(14) 0.58931(9) 0.0606(7) Uani 1 1 d . . . . .
O83 O 0.60708(18) 0.05825(14) 0.52640(9) 0.0595(7) Uani 1 1 d . . . . .
O84 O 0.80634(18) 0.09904(14) 0.52599(10) 0.0606(7) Uani 1 1 d . . . . .
C81 C 0.6504(3) 0.2712(2) 0.55688(17) 0.0678(11) Uani 1 1 d . . . . .
H81A H 0.605643 0.272441 0.522745 0.081 Uiso 1 1 calc R U . . .
H81B H 0.676895 0.321045 0.565993 0.081 Uiso 1 1 calc R U . . .
C82 C 0.5899(3) 0.2430(2) 0.59430(17) 0.0678(11) Uani 1 1 d . . . . .
H82A H 0.629275 0.253716 0.628708 0.081 Uiso 1 1 calc R U . . .
H82B H 0.521229 0.268417 0.589676 0.081 Uiso 1 1 calc R U . . .
C83 C 0.4897(3) 0.1434(2) 0.54832(14) 0.0615(10) Uani 1 1 d . . . . .
H83A H 0.443457 0.185262 0.536202 0.074 Uiso 1 1 calc R U . . .
H83B H 0.446403 0.105835 0.560879 0.074 Uiso 1 1 calc R U . . .
C84 C 0.5322(3) 0.1129(2) 0.50575(16) 0.0689(11) Uani 1 1 d . . . . .
H84A H 0.474836 0.091283 0.480388 0.083 Uiso 1 1 calc R U . . .
H84B H 0.566716 0.151639 0.489350 0.083 Uiso 1 1 calc R U . . .
C85 C 0.6637(3) 0.0260(2) 0.49037(16) 0.0721(12) Uani 1 1 d . . . . .
H85A H 0.613307 0.013977 0.458920 0.087 Uiso 1 1 calc R U . . .
H85B H 0.697919 -0.019831 0.504387 0.087 Uiso 1 1 calc R U . . .
C86 C 0.7441(3) 0.0767(2) 0.47914(15) 0.0685(11) Uani 1 1 d . . . . .
H86A H 0.788677 0.052276 0.458366 0.082 Uiso 1 1 calc R U . . .
H86B H 0.710024 0.119511 0.460381 0.082 Uiso 1 1 calc R U . . .
C87 C 0.8649(3) 0.1648(2) 0.52267(17) 0.0732(12) Uani 1 1 d . . . . .
H87A H 0.896145 0.162948 0.492153 0.088 Uiso 1 1 calc R U . . .
H87B H 0.923259 0.168297 0.552330 0.088 Uiso 1 1 calc R U . . .
C88 C 0.7969(3) 0.2301(2) 0.52049(16) 0.0666(11) Uani 1 1 d . . . . .
H88A H 0.840461 0.274809 0.526660 0.080 Uiso 1 1 calc R U . . .
H88B H 0.749958 0.234140 0.487009 0.080 Uiso 1 1 calc R U . . .

loop_
_atom_site_aniso_label
_atom_site_aniso_U_11
_atom_site_aniso_U_22
_atom_site_aniso_U_33
_atom_site_aniso_U_23
_atom_site_aniso_U_13
_atom_site_aniso_U_12
Li1 0.075(4) 0.042(4) 0.077(4) 0.004(3) -0.009(3) -0.002(3)
B1 0.045(2) 0.033(2) 0.048(2) 0.0018(17) -0.0062(17) 0.0009(16)
B2 0.0379(18) 0.038(2) 0.0320(18) -0.0016(16) 0.0029(15) -0.0012(16)
C1 0.0412(18) 0.039(2) 0.059(2) -0.0078(17) 0.0024(17) 0.0016(15)
C2 0.0469(19) 0.054(2) 0.056(2) -0.0136(18) 0.0107(17) -0.0008(17)
C3 0.056(2) 0.084(3) 0.062(2) -0.025(2) 0.0163(19) -0.005(2)
C4 0.076(3) 0.113(4) 0.076(3) -0.024(3) 0.025(2) -0.018(3)
C5 0.108(4) 0.134(5) 0.108(4) -0.067(4) 0.055(3) -0.046(3)
C6 0.121(4) 0.173(6) 0.066(3) 0.011(4) 0.019(3) 0.056(4)
C11 0.0343(16) 0.0349(18) 0.0408(18) 0.0008(14) 0.0059(14) 0.0030(13)
C12 0.0322(15) 0.0352(18) 0.0354(16) -0.0006(14) 0.0076(12) -0.0013(13)
C13 0.0467(18) 0.0337(18) 0.0431(19) -0.0011(15) 0.0087(15) 0.0028(14)
C14 0.0509(19) 0.0389(19) 0.0409(19) -0.0077(15) 0.0032(15) -0.0052(15)
C15 0.0490(18) 0.045(2) 0.0384(18) -0.0004(16) 0.0026(15) -0.0012(16)
C16 0.0522(19) 0.0346(18) 0.0426(19) 0.0010(15) 0.0001(16) -0.0008(15)
C17 0.070(2) 0.053(2) 0.045(2) -0.0015(18) -0.0123(18) -0.0044(19)
C18 0.103(8) 0.073(6) 0.085(7) -0.009(5) -0.027(6) 0.005(6)
C19 0.081(7) 0.146(13) 0.085(7) -0.023(8) -0.046(6) 0.047(8)
C20 0.099(9) 0.119(11) 0.049(6) 0.028(6) -0.012(6) -0.017(8)
C18' 0.107(9) 0.097(8) 0.039(5) -0.008(5) -0.015(5) -0.007(7)
C19' 0.066(6) 0.164(13) 0.056(6) 0.017(7) -0.019(4) 0.008(7)
C20' 0.098(8) 0.073(6) 0.072(7) 0.026(5) -0.029(6) -0.014(6)
C21 0.0322(15) 0.0331(17) 0.0354(17) -0.0017(13) 0.0118(13) 0.0027(13)
C22 0.0378(16) 0.0323(17) 0.0361(16) 0.0004(14) 0.0101(13) 0.0043(13)
C23 0.0522(19) 0.0358(19) 0.0418(18) 0.0015(15) 0.0068(15) -0.0006(15)
C24 0.062(2) 0.0364(19) 0.047(2) 0.0088(16) 0.0082(17) -0.0038(17)
C25 0.0482(18) 0.0405(19) 0.0351(17) 0.0057(15) 0.0069(14) 0.0064(15)
C26 0.0365(15) 0.0373(18) 0.0315(16) -0.0014(14) 0.0077(13) 0.0006(13)
C27 0.057(2) 0.047(2) 0.0374(18) 0.0068(15) 0.0019(15) 0.0096(17)
C28 0.090(3) 0.071(3) 0.038(2) 0.0079(19) -0.0140(19) 0.001(2)
C29 0.072(3) 0.093(3) 0.039(2) 0.015(2) 0.0069(18) 0.007(2)
C30 0.076(3) 0.073(3) 0.052(2) 0.016(2) 0.002(2) 0.023(2)
C31 0.0442(17) 0.0396(18) 0.0301(16) 0.0040(14) 0.0059(13) -0.0004(14)
C32 0.0540(19) 0.0382(19) 0.0356(17) 0.0040(15) 0.0095(15) -0.0015(15)
C33 0.062(2) 0.050(2) 0.046(2) 0.0046(17) 0.0211(17) -0.0092(17)
C34 0.071(2) 0.065(2) 0.040(2) -0.0044(18) 0.0282(18) -0.009(2)
C35 0.066(2) 0.049(2) 0.0343(18) -0.0013(15) 0.0165(16) -0.0004(18)
C36 0.0512(19) 0.0408(19) 0.0347(17) 0.0001(14) 0.0082(15) -0.0076(15)
C37 0.075(3) 0.058(2) 0.045(2) -0.0113(18) 0.0195(18) -0.007(2)
C38 0.108(7) 0.061(5) 0.063(5) -0.019(4) 0.014(5) 0.014(5)
C39 0.140(8) 0.115(8) 0.100(7) -0.038(6) 0.052(6) -0.035(6)
C40 0.120(7) 0.075(6) 0.065(5) -0.018(5) -0.026(5) 0.012(5)
C38' 0.181(15) 0.084(10) 0.102(11) -0.068(9) 0.075(11) -0.047(11)
C39' 0.082(8) 0.098(10) 0.087(9) -0.050(8) 0.005(7) 0.034(7)
C40' 0.131(11) 0.087(9) 0.038(6) -0.020(6) -0.013(6) 0.016(8)
C41 0.0391(16) 0.0353(17) 0.0338(16) 0.0045(14) 0.0064(13) 0.0034(14)
C42 0.0433(17) 0.0334(18) 0.0406(18) 0.0045(14) 0.0082(14) -0.0047(14)
C43 0.0492(19) 0.047(2) 0.046(2) 0.0024(16) 0.0133(16) -0.0111(16)
C44 0.051(2) 0.041(2) 0.054(2) -0.0023(17) 0.0042(17) -0.0138(16)
C45 0.0415(17) 0.0370(18) 0.0421(18) 0.0004(15) 0.0025(14) -0.0030(15)
C46 0.0398(17) 0.0419(19) 0.0343(17) 0.0038(14) 0.0079(13) 0.0006(14)
C47 0.061(2) 0.044(2) 0.0395(19) -0.0016(16) -0.0022(16) -0.0101(17)
C48 0.086(3) 0.049(2) 0.051(2) -0.0108(18) -0.002(2) -0.006(2)
C49 0.082(3) 0.074(3) 0.044(2) -0.0154(19) 0.0130(19) -0.015(2)
C50 0.081(3) 0.072(3) 0.053(2) -0.005(2) -0.014(2) 0.006(2)
O51 0.0778(19) 0.0394(16) 0.099(2) -0.0026(14) 0.0029(17) -0.0011(13)
C52 0.162(5) 0.046(3) 0.150(5) -0.012(3) 0.054(4) -0.026(3)
C53 0.151(5) 0.053(3) 0.100(4) -0.002(3) 0.017(4) -0.018(3)
C54 0.124(4) 0.055(3) 0.094(4) 0.004(3) 0.005(3) 0.003(3)
C55 0.094(3) 0.062(3) 0.119(4) -0.004(3) 0.014(3) -0.010(3)
O61 0.139(3) 0.0500(17) 0.0635(18) 0.0115(15) -0.0070(18) 0.0082(17)
C62 0.156(13) 0.053(4) 0.075(5) 0.006(3) -0.024(6) 0.001(6)
C62' 0.064(16) 0.049(13) 0.047(12) 0.013(9) -0.005(12) 0.014(12)
C63 0.131(4) 0.127(5) 0.062(3) 0.011(3) 0.019(3) -0.038(4)
C64 0.213(7) 0.107(5) 0.089(4) 0.009(3) 0.076(4) -0.031(5)
C65 0.162(5) 0.110(5) 0.082(4) 0.015(3) 0.039(4) -0.051(4)
Li2 0.040(3) 0.061(4) 0.054(3) 0.005(3) 0.004(3) 0.002(3)
O71 0.0574(14) 0.0634(17) 0.0547(15) 0.0008(13) 0.0017(12) 0.0117(12)
C72 0.065(3) 0.097(4) 0.090(3) -0.003(3) -0.007(2) 0.032(2)
C73 0.096(4) 0.188(7) 0.089(4) 0.033(4) -0.009(3) 0.036(4)
C74 0.162(6) 0.130(5) 0.063(3) -0.001(3) -0.019(4) 0.038(4)
C75 0.088(3) 0.082(3) 0.059(3) -0.011(2) 0.004(2) 0.005(2)
O81 0.0534(14) 0.0574(16) 0.0745(18) 0.0056(13) 0.0186(13) 0.0041(12)
O82 0.0549(14) 0.0671(18) 0.0620(16) 0.0056(13) 0.0170(12) 0.0108(13)
O83 0.0467(13) 0.0692(17) 0.0622(16) 0.0030(13) 0.0097(12) -0.0016(12)
O84 0.0475(13) 0.0668(17) 0.0700(17) -0.0067(14) 0.0172(12) 0.0008(12)
C81 0.059(2) 0.050(2) 0.095(3) 0.007(2) 0.016(2) 0.0088(19)
C82 0.068(3) 0.059(3) 0.082(3) 0.003(2) 0.030(2) 0.010(2)
C83 0.0405(19) 0.084(3) 0.061(2) 0.009(2) 0.0130(17) 0.0089(19)
C84 0.051(2) 0.084(3) 0.070(3) 0.008(2) 0.0073(19) 0.000(2)
C85 0.074(3) 0.076(3) 0.069(3) -0.019(2) 0.021(2) -0.003(2)
C86 0.065(2) 0.076(3) 0.068(3) -0.016(2) 0.022(2) 0.000(2)
C87 0.051(2) 0.084(3) 0.091(3) -0.002(2) 0.030(2) -0.008(2)
C88 0.056(2) 0.070(3) 0.076(3) 0.006(2) 0.019(2) -0.012(2)

loop_
_atom_type_symbol
_atom_type_description
_atom_type_scat_dispersion_real
_atom_type_scat_dispersion_imag
_atom_type_scat_source
C C 0.0033 0.0016 'International Tables Vol C Tables 4.2.6.8 and 6.1.1.4'
H H 0.0000 0.0000 'International Tables Vol C Tables 4.2.6.8 and 6.1.1.4'
B B 0.0013 0.0007 'International Tables Vol C Tables 4.2.6.8 and 6.1.1.4'
O O 0.0106 0.0060 'International Tables Vol C Tables 4.2.6.8 and 6.1.1.4'
Li Li -0.0003 0.0001 'International Tables Vol C Tables 4.2.6.8 and 6.1.1.4'

loop_
_geom_angle_atom_site_label_1
_geom_angle_atom_site_label_2
_geom_angle_atom_site_label_3
_geom_angle
O61 Li1 O51 104.0(3)
O61 Li1 B1 117.2(3)
O51 Li1 B1 116.0(4)
O61 Li1 C41 135.7(4)
O51 Li1 C41 105.6(3)
B1 Li1 C41 77.2(2)
O61 Li1 B2 123.6(3)
O51 Li1 B2 132.4(4)
B1 Li1 B2 44.68(16)
C41 Li1 B2 38.23(14)
O61 Li1 C42 105.1(3)
O51 Li1 C42 111.6(3)
B1 Li1 C42 102.6(2)
C41 Li1 C42 32.56(12)
B2 Li1 C42 57.99(17)
O61 Li1 H1 96.1(11)
O51 Li1 H1 105.2(11)
B1 Li1 H1 29.8(11)
C41 Li1 H1 106.9(11)
B2 Li1 H1 73.3(11)
C42 Li1 H1 130.9(11)
C1 B1 C11 114.4(3)
C1 B1 B2 105.9(2)
C11 B1 B2 102.2(2)
C1 B1 Li1 111.9(3)
C11 B1 Li1 132.9(3)
B2 B1 Li1 72.6(2)
C1 B1 H1 112.0(14)
C11 B1 H1 109.3(14)
B2 B1 H1 112.7(14)
Li1 B1 H1 42.4(13)
C21 B2 C41 116.6(2)
C21 B2 C31 116.3(3)
C41 B2 C31 98.2(2)
C21 B2 B1 97.5(2)
C41 B2 B1 116.5(3)
C31 B2 B1 112.9(2)
C21 B2 Li1 155.6(3)
C41 B2 Li1 66.3(2)
C31 B2 Li1 85.9(3)
B1 B2 Li1 62.7(2)
C2 C1 B1 175.1(3)
C1 C2 C3 173.6(4)
C2 C3 C4 112.2(3)
C2 C3 C5 110.4(4)
C4 C3 C5 107.7(4)
C2 C3 C6 108.9(3)
C4 C3 C6 109.6(4)
C5 C3 C6 107.9(4)
C3 C4 H4A 109.5
C3 C4 H4B 109.5
H4A C4 H4B 109.5
C3 C4 H4C 109.5
H4A C4 H4C 109.5
H4B C4 H4C 109.5
C3 C5 H5A 109.5
C3 C5 H5B 109.5
H5A C5 H5B 109.5
C3 C5 H5C 109.5
H5A C5 H5C 109.5
H5B C5 H5C 109.5
C3 C6 H6A 109.5
C3 C6 H6B 109.5
H6A C6 H6B 109.5
C3 C6 H6C 109.5
H6A C6 H6C 109.5
H6B C6 H6C 109.5
C16 C11 C12 116.4(3)
C16 C11 B1 123.3(3)
C12 C11 B1 120.3(3)
C13 C12 C11 120.2(3)
C13 C12 C22 121.4(3)
C11 C12 C22 118.5(3)
C14 C13 C12 121.6(3)
C14 C13 H13 119.2
C12 C13 H13 119.2
C15 C14 C13 120.4(3)
C15 C14 H14 119.8
C13 C14 H14 119.8
C14 C15 C16 116.9(3)
C14 C15 C17 121.8(3)
C16 C15 C17 121.3(3)
C15 C16 C11 124.6(3)
C15 C16 H16 117.7
C11 C16 H16 117.7
C20' C17 C19' 112.9(8)
C20' C17 C15 114.9(6)
C18 C17 C15 116.1(6)
C19' C17 C15 107.1(4)
C18 C17 C19 109.0(8)
C15 C17 C19 109.6(5)
C18 C17 C20 110.0(9)
C15 C17 C20 107.3(6)
C19 C17 C20 104.0(8)
C20' C17 C18' 108.5(8)
C19' C17 C18' 105.1(7)
C15 C17 C18' 107.9(5)
C17 C18 H18A 109.5
C17 C18 H18B 109.5
H18A C18 H18B 109.5
C17 C18 H18C 109.5
H18A C18 H18C 109.5
H18B C18 H18C 109.5
C17 C19 H19A 109.5
C17 C19 H19B 109.5
H19A C19 H19B 109.5
C17 C19 H19C 109.5
H19A C19 H19C 109.5
H19B C19 H19C 109.5
C17 C20 H20A 109.5
C17 C20 H20B 109.5
H20A C20 H20B 109.5
C17 C20 H20C 109.5
H20A C20 H20C 109.5
H20B C20 H20C 109.5
C17 C18' H18D 109.5
C17 C18' H18E 109.5
H18D C18' H18E 109.5
C17 C18' H18F 109.5
H18D C18' H18F 109.5
H18E C18' H18F 109.5
C17 C19' H19D 109.5
C17 C19' H19E 109.5
H19D C19' H19E 109.5
C17 C19' H19F 109.5
H19D C19' H19F 109.5
H19E C19' H19F 109.5
C17 C20' H20D 109.5
C17 C20' H20E 109.5
H20D C20' H20E 109.5
C17 C20' H20F 109.5
H20D C20' H20F 109.5
H20E C20' H20F 109.5
C26 C21 C22 115.9(3)
C26 C21 B2 122.7(3)
C22 C21 B2 121.3(2)
C23 C22 C21 119.9(3)
C23 C22 C12 120.0(3)
C21 C22 C12 120.0(3)
C24 C23 C22 121.8(3)
C24 C23 H23 119.1
C22 C23 H23 119.1
C23 C24 C25 120.6(3)
C23 C24 H24 119.7
C25 C24 H24 119.7
C24 C25 C26 116.7(3)
C24 C25 C27 120.5(3)
C26 C25 C27 122.8(3)
C25 C26 C21 125.0(3)
C25 C26 H26 117.5
C21 C26 H26 117.5
C29 C27 C28 108.3(3)
C29 C27 C25 110.5(3)
C28 C27 C25 112.5(3)
C29 C27 C30 109.3(3)
C28 C27 C30 108.0(3)
C25 C27 C30 108.1(3)
C27 C28 H28A 109.5
C27 C28 H28B 109.5
H28A C28 H28B 109.5
C27 C28 H28C 109.5
H28A C28 H28C 109.5
H28B C28 H28C 109.5
C27 C29 H29A 109.5
C27 C29 H29B 109.5
H29A C29 H29B 109.5
C27 C29 H29C 109.5
H29A C29 H29C 109.5
H29B C29 H29C 109.5
C27 C30 H30A 109.5
C27 C30 H30B 109.5
H30A C30 H30B 109.5
C27 C30 H30C 109.5
H30A C30 H30C 109.5
H30B C30 H30C 109.5
C36 C31 C32 115.8(3)
C36 C31 B2 134.1(3)
C32 C31 B2 110.1(3)
C33 C32 C31 121.9(3)
C33 C32 C42 127.7(3)
C31 C32 C42 110.3(3)
C34 C33 C32 119.6(3)
C34 C33 H33 120.2
C32 C33 H33 120.2
C33 C34 C35 121.1(3)
C33 C34 H34 119.4
C35 C34 H34 119.4
C34 C35 C36 118.3(3)
C34 C35 C37 120.3(3)
C36 C35 C37 121.4(3)
C31 C36 C35 123.3(3)
C31 C36 H36 118.4
C35 C36 H36 118.4
C38' C37 C40' 111.4(10)
C38 C37 C40 106.4(6)
C38' C37 C39' 109.3(10)
C40' C37 C39' 107.5(8)
C38' C37 C35 111.0(6)
C40' C37 C35 107.9(5)
C38 C37 C35 110.9(4)
C40 C37 C35 109.2(4)
C39' C37 C35 109.7(5)
C38 C37 C39 106.4(7)
C40 C37 C39 110.5(7)
C35 C37 C39 113.1(5)
C37 C38 H38A 109.5
C37 C38 H38B 109.5
H38A C38 H38B 109.5
C37 C38 H38C 109.5
H38A C38 H38C 109.5
H38B C38 H38C 109.5
C37 C39 H39A 109.5
C37 C39 H39B 109.5
H39A C39 H39B 109.5
C37 C39 H39C 109.5
H39A C39 H39C 109.5
H39B C39 H39C 109.5
C37 C40 H40A 109.5
C37 C40 H40B 109.5
H40A C40 H40B 109.5
C37 C40 H40C 109.5
H40A C40 H40C 109.5
H40B C40 H40C 109.5
C37 C38' H38D 109.5
C37 C38' H38E 109.5
H38D C38' H38E 109.5
C37 C38' H38F 109.5
H38D C38' H38F 109.5
H38E C38' H38F 109.5
C37 C39' H39D 109.5
C37 C39' H39E 109.5
H39D C39' H39E 109.5
C37 C39' H39F 109.5
H39D C39' H39F 109.5
H39E C39' H39F 109.5
C37 C40' H40D 109.5
C37 C40' H40E 109.5
H40D C40' H40E 109.5
C37 C40' H40F 109.5
H40D C40' H40F 109.5
H40E C40' H40F 109.5
C46 C41 C42 116.5(3)
C46 C41 B2 133.6(3)
C42 C41 B2 109.9(3)
C46 C41 Li1 112.2(3)
C42 C41 Li1 81.2(3)
B2 C41 Li1 75.5(2)
C43 C42 C41 121.4(3)
C43 C42 C32 127.5(3)
C41 C42 C32 111.0(3)
C43 C42 Li1 116.6(3)
C41 C42 Li1 66.2(2)
C32 C42 Li1 86.7(2)
C44 C43 C42 119.5(3)
C44 C43 H43 120.3
C42 C43 H43 120.3
C43 C44 C45 122.2(3)
C43 C44 H44 118.9
C45 C44 H44 118.9
C46 C45 C44 117.1(3)
C46 C45 C47 123.5(3)
C44 C45 C47 119.2(3)
C45 C46 C41 123.2(3)
C45 C46 H46 118.4
C41 C46 H46 118.4
C49 C47 C45 112.7(3)
C49 C47 C50 109.0(3)
C45 C47 C50 108.3(3)
C49 C47 C48 107.1(3)
C45 C47 C48 110.7(3)
C50 C47 C48 109.0(3)
C47 C48 H48A 109.5
C47 C48 H48B 109.5
H48A C48 H48B 109.5
C47 C48 H48C 109.5
H48A C48 H48C 109.5
H48B C48 H48C 109.5
C47 C49 H49A 109.5
C47 C49 H49B 109.5
H49A C49 H49B 109.5
C47 C49 H49C 109.5
H49A C49 H49C 109.5
H49B C49 H49C 109.5
C47 C50 H50A 109.5
C47 C50 H50B 109.5
H50A C50 H50B 109.5
C47 C50 H50C 109.5
H50A C50 H50C 109.5
H50B C50 H50C 109.5
C52 O51 C55 108.9(4)
C52 O51 Li1 128.2(4)
C55 O51 Li1 120.0(3)
O51 C52 C53 108.0(5)
O51 C52 H52A 110.1
C53 C52 H52A 110.1
O51 C52 H52B 110.1
C53 C52 H52B 110.1
H52A C52 H52B 108.4
C54 C53 C52 105.9(4)
C54 C53 H53A 110.6
C52 C53 H53A 110.6
C54 C53 H53B 110.6
C52 C53 H53B 110.6
H53A C53 H53B 108.7
C55 C54 C53 105.3(5)
C55 C54 H54A 110.7
C53 C54 H54A 110.7
C55 C54 H54B 110.7
C53 C54 H54B 110.7
H54A C54 H54B 108.8
O51 C55 C54 108.9(4)
O51 C55 H55A 109.9
C54 C55 H55A 109.9
O51 C55 H55B 109.9
C54 C55 H55B 109.9
H55A C55 H55B 108.3
C65 O61 C62 107.0(5)
C65 O61 C62' 106.3(11)
C65 O61 Li1 132.5(4)
C62 O61 Li1 120.3(4)
C62' O61 Li1 115.0(10)
C63 C62 O61 105.9(7)
C63 C62 H62A 110.6
O61 C62 H62A 110.6
C63 C62 H62B 110.6
O61 C62 H62B 110.6
H62A C62 H62B 108.7
C63 C62' O61 104.3(17)
C63 C62' H62C 110.9
O61 C62' H62C 110.9
C63 C62' H62D 110.9
O61 C62' H62D 110.9
H62C C62' H62D 108.9
C62' C63 C64 109.6(12)
C62 C63 C64 101.1(6)
C62 C63 H63A 111.5
C64 C63 H63A 111.5
C62 C63 H63B 111.5
C64 C63 H63B 111.5
H63A C63 H63B 109.4
C62' C63 H63C 109.7
C64 C63 H63C 109.7
C62' C63 H63D 109.7
C64 C63 H63D 109.7
H63C C63 H63D 108.2
C63 C64 C65 104.9(4)
C63 C64 H64A 110.8
C65 C64 H64A 110.8
C63 C64 H64B 110.8
C65 C64 H64B 110.8
H64A C64 H64B 108.8
O61 C65 C64 106.9(5)
O61 C65 H65A 110.3
C64 C65 H65A 110.3
O61 C65 H65B 110.3
C64 C65 H65B 110.3
H65A C65 H65B 108.6
O71 Li2 O81 112.1(3)
O71 Li2 O83 131.7(3)
O81 Li2 O83 116.2(3)
O71 Li2 O84 105.8(3)
O81 Li2 O84 80.1(2)
O83 Li2 O84 81.0(2)
O71 Li2 O82 108.7(3)
O81 Li2 O82 79.7(2)
O83 Li2 O82 82.2(2)
O84 Li2 O82 144.5(3)
O71 Li2 C84 153.2(3)
O81 Li2 C84 90.2(2)
O83 Li2 C84 30.98(14)
O84 Li2 C84 92.2(2)
O82 Li2 C84 59.04(17)
C75 O71 C72 109.6(3)
C75 O71 Li2 126.1(3)
C72 O71 Li2 124.2(3)
O71 C72 C73 106.2(4)
O71 C72 H72A 110.5
C73 C72 H72A 110.5
O71 C72 H72B 110.5
C73 C72 H72B 110.5
H72A C72 H72B 108.7
C74 C73 C72 108.0(4)
C74 C73 H73A 110.1
C72 C73 H73A 110.1
C74 C73 H73B 110.1
C72 C73 H73B 110.1
H73A C73 H73B 108.4
C73 C74 C75 106.1(5)
C73 C74 H74A 110.5
C75 C74 H74A 110.5
C73 C74 H74B 110.5
C75 C74 H74B 110.5
H74A C74 H74B 108.7
O71 C75 C74 107.3(4)
O71 C75 H75A 110.3
C74 C75 H75A 110.3
O71 C75 H75B 110.3
C74 C75 H75B 110.3
H75A C75 H75B 108.5
C88 O81 C81 115.7(3)
C88 O81 Li2 116.3(3)
C81 O81 Li2 116.3(3)
C82 O82 C83 116.7(3)
C82 O82 Li2 108.3(3)
C83 O82 Li2 106.6(3)
C84 O83 C85 114.5(3)
C84 O83 Li2 101.2(3)
C85 O83 Li2 109.1(3)
C86 O84 C87 113.5(3)
C86 O84 Li2 110.3(2)
C87 O84 Li2 107.1(3)
O81 C81 C82 105.2(3)
O81 C81 H81A 110.7
C82 C81 H81A 110.7
O81 C81 H81B 110.7
C82 C81 H81B 110.7
H81A C81 H81B 108.8
O82 C82 C81 111.9(3)
O82 C82 H82A 109.2
C81 C82 H82A 109.2
O82 C82 H82B 109.2
C81 C82 H82B 109.2
H82A C82 H82B 107.9
O82 C83 C84 112.3(3)
O82 C83 H83A 109.2
C84 C83 H83A 109.2
O82 C83 H83B 109.2
C84 C83 H83B 109.2
H83A C83 H83B 107.9
O83 C84 C83 106.7(3)
O83 C84 Li2 47.8(2)
C83 C84 Li2 79.6(2)
O83 C84 H84A 110.4
C83 C84 H84A 110.4
Li2 C84 H84A 158.1
O83 C84 H84B 110.4
C83 C84 H84B 110.4
Li2 C84 H84B 84.6
H84A C84 H84B 108.6
O83 C85 C86 110.5(3)
O83 C85 H85A 109.5
C86 C85 H85A 109.5
O83 C85 H85B 109.5
C86 C85 H85B 109.5
H85A C85 H85B 108.1
O84 C86 C85 107.3(3)
O84 C86 H86A 110.3
C85 C86 H86A 110.3
O84 C86 H86B 110.3
C85 C86 H86B 110.3
H86A C86 H86B 108.5
O84 C87 C88 111.4(3)
O84 C87 H87A 109.4
C88 C87 H87A 109.4
O84 C87 H87B 109.4
C88 C87 H87B 109.4
H87A C87 H87B 108.0
O81 C88 C87 106.5(3)
O81 C88 H88A 110.4
C87 C88 H88A 110.4
O81 C88 H88B 110.4
C87 C88 H88B 110.4
H88A C88 H88B 108.6

loop_
_geom_bond_atom_site_label_1
_geom_bond_atom_site_label_2
_geom_bond_distance
Li1 O61 1.958(8)
Li1 O51 1.951(7)
Li1 B1 2.374(8)
Li1 C41 2.412(7)
Li1 B2 2.550(7)
Li1 C42 2.605(7)
Li1 H1 1.68(3)
B1 C1 1.612(6)
B1 C11 1.617(5)
B1 B2 1.879(5)
B1 H1 1.24(3)
B2 C21 1.625(5)
B2 C41 1.630(5)
B2 C31 1.631(5)
C1 C2 1.221(5)
C2 C3 1.473(5)
C3 C4 1.521(6)
C3 C5 1.528(6)
C3 C6 1.531(6)
C4 H4A 0.9800
C4 H4B 0.9800
C4 H4C 0.9800
C5 H5A 0.9800
C5 H5B 0.9800
C5 H5C 0.9800
C6 H6A 0.9800
C6 H6B 0.9800
C6 H6C 0.9800
C11 C16 1.398(4)
C11 C12 1.408(4)
C12 C13 1.389(4)
C12 C22 1.497(4)
C13 C14 1.392(4)
C13 H13 0.9500
C14 C15 1.391(5)
C14 H14 0.9500
C15 C16 1.401(4)
C15 C17 1.547(4)
C16 H16 0.9500
C17 C20' 1.437(13)
C17 C18 1.468(13)
C17 C19' 1.517(11)
C17 C19 1.573(12)
C17 C20 1.589(15)
C17 C18' 1.600(13)
C18 H18A 0.9800
C18 H18B 0.9800
C18 H18C 0.9800
C19 H19A 0.9800
C19 H19B 0.9800
C19 H19C 0.9800
C20 H20A 0.9800
C20 H20B 0.9800
C20 H20C 0.9800
C18' H18D 0.9800
C18' H18E 0.9800
C18' H18F 0.9800
C19' H19D 0.9800
C19' H19E 0.9800
C19' H19F 0.9800
C20' H20D 0.9800
C20' H20E 0.9800
C20' H20F 0.9800
C21 C26 1.399(4)
C21 C22 1.417(4)
C22 C23 1.384(4)
C23 C24 1.384(4)
C23 H23 0.9500
C24 C25 1.388(4)
C24 H24 0.9500
C25 C26 1.392(4)
C25 C27 1.542(4)
C26 H26 0.9500
C27 C29 1.526(5)
C27 C28 1.526(5)
C27 C30 1.542(5)
C28 H28A 0.9800
C28 H28B 0.9800
C28 H28C 0.9800
C29 H29A 0.9800
C29 H29B 0.9800
C29 H29C 0.9800
C30 H30A 0.9800
C30 H30B 0.9800
C30 H30C 0.9800
C31 C36 1.400(4)
C31 C32 1.423(4)
C32 C33 1.398(5)
C32 C42 1.465(4)
C33 C34 1.377(5)
C33 H33 0.9500
C34 C35 1.396(5)
C34 H34 0.9500
C35 C36 1.400(5)
C35 C37 1.538(5)
C36 H36 0.9500
C37 C38' 1.481(16)
C37 C40' 1.517(12)
C37 C38 1.531(10)
C37 C40 1.522(10)
C37 C39' 1.537(12)
C37 C39 1.538(11)
C38 H38A 0.9800
C38 H38B 0.9800
C38 H38C 0.9800
C39 H39A 0.9800
C39 H39B 0.9800
C39 H39C 0.9800
C40 H40A 0.9800
C40 H40B 0.9800
C40 H40C 0.9800
C38' H38D 0.9800
C38' H38E 0.9800
C38' H38F 0.9800
C39' H39D 0.9800
C39' H39E 0.9800
C39' H39F 0.9800
C40' H40D 0.9800
C40' H40E 0.9800
C40' H40F 0.9800
C41 C46 1.411(4)
C41 C42 1.419(4)
C42 C43 1.394(4)
C43 C44 1.377(5)
C43 H43 0.9500
C44 C45 1.406(5)
C44 H44 0.9500
C45 C46 1.396(4)
C45 C47 1.528(4)
C46 H46 0.9500
C47 C49 1.515(5)
C47 C50 1.538(5)
C47 C48 1.549(5)
C48 H48A 0.9800
C48 H48B 0.9800
C48 H48C 0.9800
C49 H49A 0.9800
C49 H49B 0.9800
C49 H49C 0.9800
C50 H50A 0.9800
C50 H50B 0.9800
C50 H50C 0.9800
O51 C52 1.411(5)
O51 C55 1.429(6)
C52 C53 1.490(7)
C52 H52A 0.9900
C52 H52B 0.9900
C53 C54 1.474(7)
C53 H53A 0.9900
C53 H53B 0.9900
C54 C55 1.469(6)
C54 H54A 0.9900
C54 H54B 0.9900
C55 H55A 0.9900
C55 H55B 0.9900
O61 C65 1.377(6)
O61 C62 1.463(9)
O61 C62' 1.54(3)
C62 C63 1.440(10)
C62 H62A 0.9900
C62 H62B 0.9900
C62' C63 1.39(3)
C62' H62C 0.9900
C62' H62D 0.9900
C63 C64 1.475(7)
C63 H63A 0.9900
C63 H63B 0.9900
C63 H63C 0.9900
C63 H63D 0.9900
C64 C65 1.506(7)
C64 H64A 0.9900
C64 H64B 0.9900
C65 H65A 0.9900
C65 H65B 0.9900
Li2 O71 1.920(6)
Li2 O81 2.011(7)
Li2 O83 2.057(6)
Li2 O84 2.083(6)
Li2 O82 2.081(6)
Li2 C84 2.724(6)
O71 C75 1.423(5)
O71 C72 1.444(4)
C72 C73 1.474(7)
C72 H72A 0.9900
C72 H72B 0.9900
C73 C74 1.442(8)
C73 H73A 0.9900
C73 H73B 0.9900
C74 C75 1.477(6)
C74 H74A 0.9900
C74 H74B 0.9900
C75 H75A 0.9900
C75 H75B 0.9900
O81 C88 1.425(4)
O81 C81 1.437(4)
O82 C82 1.413(5)
O82 C83 1.448(4)
O83 C84 1.429(4)
O83 C85 1.457(5)
O84 C86 1.423(4)
O84 C87 1.437(5)
C81 C82 1.492(6)
C81 H81A 0.9900
C81 H81B 0.9900
C82 H82A 0.9900
C82 H82B 0.9900
C83 C84 1.482(5)
C83 H83A 0.9900
C83 H83B 0.9900
C84 H84A 0.9900
C84 H84B 0.9900
C85 C86 1.473(6)
C85 H85A 0.9900
C85 H85B 0.9900
C86 H86A 0.9900
C86 H86B 0.9900
C87 C88 1.482(6)
C87 H87A 0.9900
C87 H87B 0.9900
C88 H88A 0.9900
C88 H88B 0.9900

loop_
_geom_torsion_atom_site_label_1
_geom_torsion_atom_site_label_2
_geom_torsion_atom_site_label_3
_geom_torsion_atom_site_label_4
_geom_torsion
C1 B1 B2 C21 56.5(3)
C11 B1 B2 C21 -63.5(3)
Li1 B1 B2 C21 165.0(3)
C1 B1 B2 C41 -68.2(3)
C11 B1 B2 C41 171.7(3)
Li1 B1 B2 C41 40.3(3)
C1 B1 B2 C31 179.2(3)
C11 B1 B2 C31 59.2(3)
Li1 B1 B2 C31 -72.2(3)
C1 B1 B2 Li1 -108.5(3)
C11 B1 B2 Li1 131.4(3)
C1 B1 C11 C16 111.2(3)
B2 B1 C11 C16 -134.9(3)
Li1 B1 C11 C16 -57.5(5)
C1 B1 C11 C12 -69.5(4)
B2 B1 C11 C12 44.4(4)
Li1 B1 C11 C12 121.9(4)
C16 C11 C12 C13 1.5(4)
B1 C11 C12 C13 -177.9(3)
C16 C11 C12 C22 -177.3(3)
B1 C11 C12 C22 3.3(4)
C11 C12 C13 C14 -1.6(5)
C22 C12 C13 C14 177.2(3)
C12 C13 C14 C15 0.7(5)
C13 C14 C15 C16 0.2(5)
C13 C14 C15 C17 -178.7(3)
C14 C15 C16 C11 -0.2(5)
C17 C15 C16 C11 178.6(3)
C12 C11 C16 C15 -0.6(5)
B1 C11 C16 C15 178.8(3)
C14 C15 C17 C20' -155.6(9)
C16 C15 C17 C20' 25.6(10)
C14 C15 C17 C18 0.7(11)
C16 C15 C17 C18 -178.0(10)
C14 C15 C17 C19' 78.1(9)
C16 C15 C17 C19' -100.6(9)
C14 C15 C17 C19 124.7(10)
C16 C15 C17 C19 -54.0(10)
C14 C15 C17 C20 -122.9(8)
C16 C15 C17 C20 58.4(9)
C14 C15 C17 C18' -34.5(8)
C16 C15 C17 C18' 146.7(7)
C41 B2 C21 C26 -6.9(4)
C31 B2 C21 C26 108.3(3)
B1 B2 C21 C26 -131.5(3)
Li1 B2 C21 C26 -97.8(6)
C41 B2 C21 C22 171.4(3)
C31 B2 C21 C22 -73.4(3)
B1 B2 C21 C22 46.7(3)
Li1 B2 C21 C22 80.5(7)
C26 C21 C22 C23 0.9(4)
B2 C21 C22 C23 -177.4(3)
C26 C21 C22 C12 177.3(3)
B2 C21 C22 C12 -1.1(4)
C13 C12 C22 C23 -34.3(4)
C11 C12 C22 C23 144.5(3)
C13 C12 C22 C21 149.4(3)
C11 C12 C22 C21 -31.8(4)
C21 C22 C23 C24 -1.7(5)
C12 C22 C23 C24 -178.0(3)
C22 C23 C24 C25 0.6(5)
C23 C24 C25 C26 1.2(5)
C23 C24 C25 C27 -176.7(3)
C24 C25 C26 C21 -2.0(5)
C27 C25 C26 C21 175.8(3)
C22 C21 C26 C25 1.0(4)
B2 C21 C26 C25 179.3(3)
C24 C25 C27 C29 -51.4(4)
C26 C25 C27 C29 130.8(3)
C24 C25 C27 C28 -172.7(3)
C26 C25 C27 C28 9.6(5)
C24 C25 C27 C30 68.1(4)
C26 C25 C27 C30 -109.7(4)
C21 B2 C31 C36 46.9(5)
C41 B2 C31 C36 172.1(3)
B1 B2 C31 C36 -64.6(4)
Li1 B2 C31 C36 -122.6(4)
C21 B2 C31 C32 -131.6(3)
C41 B2 C31 C32 -6.5(3)
B1 B2 C31 C32 116.9(3)
Li1 B2 C31 C32 58.9(3)
C36 C31 C32 C33 1.4(4)
B2 C31 C32 C33 -179.8(3)
C36 C31 C32 C42 -174.9(3)
B2 C31 C32 C42 4.0(3)
C31 C32 C33 C34 -0.9(5)
C42 C32 C33 C34 174.7(3)
C32 C33 C34 C35 -0.7(5)
C33 C34 C35 C36 1.7(5)
C33 C34 C35 C37 179.3(3)
C32 C31 C36 C35 -0.4(5)
B2 C31 C36 C35 -178.8(3)
C34 C35 C36 C31 -1.1(5)
C37 C35 C36 C31 -178.7(3)
C34 C35 C37 C38' 166.5(12)
C36 C35 C37 C38' -16.0(13)
C34 C35 C37 C40' -71.2(10)
C36 C35 C37 C40' 106.3(10)
C34 C35 C37 C38 126.9(6)
C36 C35 C37 C38 -55.6(7)
C34 C35 C37 C40 -116.1(8)
C36 C35 C37 C40 61.4(8)
C34 C35 C37 C39' 45.6(10)
C36 C35 C37 C39' -136.9(9)
C34 C35 C37 C39 7.5(9)
C36 C35 C37 C39 -175.0(8)
C21 B2 C41 C46 -46.2(5)
C31 B2 C41 C46 -171.2(3)
B1 B2 C41 C46 68.1(4)
Li1 B2 C41 C46 107.0(4)
C21 B2 C41 C42 132.0(3)
C31 B2 C41 C42 7.0(3)
B1 B2 C41 C42 -113.7(3)
Li1 B2 C41 C42 -74.8(3)
C21 B2 C41 Li1 -153.2(3)
C31 B2 C41 Li1 81.8(3)
B1 B2 C41 Li1 -38.9(3)
C46 C41 C42 C43 -2.8(4)
B2 C41 C42 C43 178.7(3)
Li1 C41 C42 C43 107.8(3)
C46 C41 C42 C32 173.1(3)
B2 C41 C42 C32 -5.4(3)
Li1 C41 C42 C32 -76.4(3)
C46 C41 C42 Li1 -110.5(3)
B2 C41 C42 Li1 71.0(2)
C33 C32 C42 C43 0.5(5)
C31 C32 C42 C43 176.5(3)
C33 C32 C42 C41 -175.1(3)
C31 C32 C42 C41 0.9(4)
C33 C32 C42 Li1 121.9(4)
C31 C32 C42 Li1 -62.1(3)
C41 C42 C43 C44 3.6(5)
C32 C42 C43 C44 -171.6(3)
Li1 C42 C43 C44 80.7(4)
C42 C43 C44 C45 -1.4(5)
C43 C44 C45 C46 -1.5(5)
C43 C44 C45 C47 173.7(3)
C44 C45 C46 C41 2.3(4)
C47 C45 C46 C41 -172.7(3)
C42 C41 C46 C45 -0.2(4)
B2 C41 C46 C45 177.8(3)
Li1 C41 C46 C45 -91.4(4)
C46 C45 C47 C49 -18.3(5)
C44 C45 C47 C49 166.8(3)
C46 C45 C47 C50 102.4(4)
C44 C45 C47 C50 -72.5(4)
C46 C45 C47 C48 -138.2(3)
C44 C45 C47 C48 46.9(4)
C55 O51 C52 C53 -6.4(6)
Li1 O51 C52 C53 -166.6(4)
O51 C52 C53 C54 15.1(7)
C52 C53 C54 C55 -17.6(6)
C52 O51 C55 C54 -5.0(6)
Li1 O51 C55 C54 157.1(4)
C53 C54 C55 O51 14.3(6)
C65 O61 C62 C63 -29.5(16)
Li1 O61 C62 C63 154.4(8)
C65 O61 C62' C63 28(3)
Li1 O61 C62' C63 -175.5(15)
O61 C62' C63 C64 -18(3)
O61 C62 C63 C64 37.7(15)
C62' C63 C64 C65 3(2)
C62 C63 C64 C65 -32.2(11)
C62 O61 C65 C64 8.0(11)
C62' O61 C65 C64 -26.5(16)
Li1 O61 C65 C64 -176.5(5)
C63 C64 C65 O61 15.4(8)
C75 O71 C72 C73 -0.1(6)
Li2 O71 C72 C73 174.9(4)
O71 C72 C73 C74 10.6(7)
C72 C73 C74 C75 -16.5(8)
C72 O71 C75 C74 -10.0(5)
Li2 O71 C75 C74 175.1(4)
C73 C74 C75 O71 16.4(7)
C88 O81 C81 C82 170.6(3)
Li2 O81 C81 C82 28.7(4)
C83 O82 C82 C81 -77.6(4)
Li2 O82 C82 C81 42.6(4)
O81 C81 C82 O82 -46.6(4)
C82 O82 C83 C84 103.9(4)
Li2 O82 C83 C84 -17.2(4)
C85 O83 C84 C83 -175.4(3)
Li2 O83 C84 C83 -58.2(4)
C85 O83 C84 Li2 -117.1(3)
O82 C83 C84 O83 52.6(4)
O82 C83 C84 Li2 12.7(3)
C84 O83 C85 C86 75.2(4)
Li2 O83 C85 C86 -37.4(4)
C87 O84 C86 C85 -161.2(3)
Li2 O84 C86 C85 -41.0(4)
O83 C85 C86 O84 52.3(4)
C86 O84 C87 C88 78.1(4)
Li2 O84 C87 C88 -43.8(4)
C81 O81 C88 C87 -168.2(3)
Li2 O81 C88 C87 -26.3(4)
O84 C87 C88 O81 46.2(4)
